data_2207393
loop_
_publ_author_name
'Liu, Xin-Gang'
'Feng, Ya-Qing'
'Liang, Zu-Pei'
'Wang, Wei'

_publ_section_title
;
 1-[(4-Formylphenyl)hydrazono]naphthalen-2(1<i>H</i>)-one--2-naphthol
 (1/1)
;
_journal_issue 11
_journal_name_full 'Acta Crystallographica Section E'
_journal_page_first o3857
_journal_page_last o3858
_journal_paper_doi 10.1107/S1600536805033957
_journal_volume 61
_journal_year 2005
_chemical_formula_iupac 'C17 H12 N2 O2, C10 H8 O'
_chemical_formula_moiety 'C17 H12 N2 O2, C10 H8 O'
_chemical_formula_sum 'C27 H20 N2 O3'
_chemical_formula_weight 420.45
_chemical_melting_point 410.0(10)
_chemical_name_systematic
;
1-[(4-formylphenyl)hydrazono]naphthalen-2(1H)-one--2-naphthol (1/1)
;
_space_group_IT_number 2
_symmetry_cell_setting triclinic
_symmetry_space_group_name_Hall '-P 1'
_symmetry_space_group_name_H-M 'P -1'
_cell_angle_alpha 86.421(3)
_cell_angle_beta 89.184(3)
_cell_angle_gamma 83.715(3)
_cell_formula_units_Z 2
_cell_length_a 7.9088(12)
_cell_length_b 10.7469(16)
_cell_length_c 12.3067(19)
_cell_measurement_reflns_used 1881
_cell_measurement_temperature 293(2)
_cell_measurement_theta_max 26.21
_cell_measurement_theta_min 2.59
_cell_volume 1037.7(3)
_computing_cell_refinement SMART
_computing_data_collection 'SMART (Bruker, 1997)'
_computing_data_reduction 'SAINT (Bruker, 1997)'
_computing_molecular_graphics 'SHELXTL (Bruker, 1997)'
_computing_publication_material SHELXTL
_computing_structure_refinement 'SHELXL97 (Sheldrick, 1997)'
_computing_structure_solution 'SHELXS97 (Sheldrick, 1997)'
_diffrn_ambient_temperature 293(2)
_diffrn_measured_fraction_theta_full 0.981
_diffrn_measured_fraction_theta_max 0.981
_diffrn_measurement_device_type 'Bruker SMART CCD area-detector'
_diffrn_measurement_method '\f and \w'
_diffrn_radiation_monochromator graphite
_diffrn_radiation_source 'fine-focus sealed tube'
_diffrn_radiation_type MoK\a
_diffrn_radiation_wavelength 0.71073
_diffrn_reflns_av_R_equivalents 0.0165
_diffrn_reflns_av_sigmaI/netI 0.0370
_diffrn_reflns_limit_h_max 9
_diffrn_reflns_limit_h_min -9
_diffrn_reflns_limit_k_max 13
_diffrn_reflns_limit_k_min -9
_diffrn_reflns_limit_l_max 14
_diffrn_reflns_limit_l_min -15
_diffrn_reflns_number 5880
_diffrn_reflns_theta_full 26.37
_diffrn_reflns_theta_max 26.37
_diffrn_reflns_theta_min 2.45
_diffrn_standards_decay_% 0
_diffrn_standards_interval_count 0
_diffrn_standards_interval_time 0
_diffrn_standards_number 0
_exptl_absorpt_coefficient_mu 0.089
_exptl_absorpt_correction_T_max 0.984
_exptl_absorpt_correction_T_min 0.976
_exptl_absorpt_correction_type multi-scan
_exptl_absorpt_process_details '(SADABS; Bruker, 1997)'
_exptl_crystal_colour red
_exptl_crystal_density_diffrn 1.346
_exptl_crystal_density_method 'not measured'
_exptl_crystal_description block
_exptl_crystal_F_000 440
_exptl_crystal_size_max 0.22
_exptl_crystal_size_mid 0.20
_exptl_crystal_size_min 0.18
_refine_diff_density_max 0.590
_refine_diff_density_min -0.258
_refine_ls_extinction_method none
_refine_ls_goodness_of_fit_ref 1.015
_refine_ls_hydrogen_treatment mixed
_refine_ls_matrix_type full
_refine_ls_number_parameters 303
_refine_ls_number_reflns 4168
_refine_ls_number_restraints 0
_refine_ls_restrained_S_all 1.038
_refine_ls_R_factor_all 0.1011
_refine_ls_R_factor_gt 0.0551
_refine_ls_shift/su_max 0.000
_refine_ls_shift/su_mean 0.000
_refine_ls_structure_factor_coef Fsqd
_refine_ls_weighting_details 'calc w = 1/[\s^2^(Fo^2^)+(0.0904P)^2^+0.3211P] where P = (Fo^2^+2Fc^2^)/3'
_refine_ls_weighting_scheme calc
_refine_ls_wR_factor_ref 0.1912
_reflns_number_gt 2436
_reflns_number_total 4168
_reflns_threshold_expression I>2\s(I)
_cod_data_source_file ww6391.cif
_cod_data_source_block I
_cod_depositor_comments
;
The following automatic conversions were performed:
'_symmetry_cell_setting' value 'Triclinic' changed to 'triclinic'
according to '/home/saulius/struct/CIF-dictionaries/cif_core.dic'
dictionary named 'cif_core.dic' version 2.4.1 from 2010-06-29.

Automatic conversion script
Id: cif_fix_enum 1527 2010-12-29 10:47:43Z saulius 

The following automatic conversions were performed:

'_symmetry_cell_setting' value 'Triclinic' changed to 'triclinic'
according to /home/saulius/struct/CIF-dictionaries/cif_core.dic
dictionary named 'cif_core.dic' version 2.4.1 from 2010-06-29.

Automatic conversion script
Id: cif_fix_values 1715 2011-07-08 13:25:40Z adriana 
;
_cod_database_code 2207393
_cod_database_fobs_code 2207393

loop_
_symmetry_equiv_pos_as_xyz
'x, y, z'
'-x, -y, -z'

loop_
_atom_site_label
_atom_site_fract_x
_atom_site_fract_y
_atom_site_fract_z
_atom_site_U_iso_or_equiv
_atom_site_adp_type
_atom_site_calc_flag
_atom_site_refinement_flags
_atom_site_occupancy
_atom_site_disorder_assembly
_atom_site_disorder_group
_atom_site_type_symbol
N1 0.3434(2) 0.50515(19) 0.40980(15) 0.0479(5) Uani d . 1 . . N
N2 0.2751(2) 0.6010(2) 0.46135(16) 0.0519(5) Uani d . 1 . . N
H2 0.289(4) 0.679(3) 0.432(2) 0.080(9) Uiso d . 1 . . H
O1 0.4007(3) 0.7432(2) 0.31120(18) 0.0900(7) Uani d . 1 . . O
O2 -0.1270(3) 0.4370(2) 0.89404(16) 0.0832(7) Uani d . 1 . . O
C1 0.4294(3) 0.5225(2) 0.31792(18) 0.0487(6) Uani d . 1 . . C
C2 0.4554(3) 0.6449(3) 0.2673(2) 0.0619(7) Uani d . 1 . . C
C3 0.5456(3) 0.6480(3) 0.1647(2) 0.0687(8) Uani d . 1 . . C
H3 0.5602 0.7250 0.1291 0.082 Uiso calc R 1 . . H
C4 0.6087(3) 0.5428(3) 0.1198(2) 0.0639(7) Uani d . 1 . . C
H4 0.6672 0.5492 0.0540 0.077 Uiso calc R 1 . . H
C5 0.5904(3) 0.4204(3) 0.16836(19) 0.0547(6) Uani d . 1 . . C
C6 0.4992(3) 0.4093(2) 0.26695(18) 0.0490(6) Uani d . 1 . . C
C7 0.4819(3) 0.2895(3) 0.3130(2) 0.0585(7) Uani d . 1 . . C
H7 0.4202 0.2804 0.3774 0.070 Uiso calc R 1 . . H
C8 0.5547(4) 0.1847(3) 0.2648(2) 0.0683(8) Uani d . 1 . . C
H8 0.5426 0.1056 0.2972 0.082 Uiso calc R 1 . . H
C9 0.6462(4) 0.1955(3) 0.1681(2) 0.0723(8) Uani d . 1 . . C
H9 0.6962 0.1242 0.1362 0.087 Uiso calc R 1 . . H
C10 0.6622(3) 0.3119(3) 0.1202(2) 0.0675(8) Uani d . 1 . . C
H10 0.7215 0.3192 0.0547 0.081 Uiso calc R 1 . . H
C11 0.1791(3) 0.5810(2) 0.55579(17) 0.0441(5) Uani d . 1 . . C
C12 0.1043(3) 0.6856(2) 0.6061(2) 0.0545(6) Uani d . 1 . . C
H12 0.1177 0.7657 0.5767 0.065 Uiso calc R 1 . . H
C13 0.0101(3) 0.6699(2) 0.6999(2) 0.0545(6) Uani d . 1 . . C
H13 -0.0408 0.7398 0.7334 0.065 Uiso calc R 1 . . H
C14 -0.0096(3) 0.5509(2) 0.74492(18) 0.0463(5) Uani d . 1 . . C
C15 0.0644(3) 0.4473(2) 0.69288(18) 0.0478(6) Uani d . 1 . . C
H15 0.0501 0.3673 0.7222 0.057 Uiso calc R 1 . . H
C16 0.1580(3) 0.4607(2) 0.59915(18) 0.0467(5) Uani d . 1 . . C
H16 0.2068 0.3905 0.5650 0.056 Uiso calc R 1 . . H
C17 -0.1049(3) 0.5354(3) 0.8472(2) 0.0601(7) Uani d . 1 . . C
H17 -0.1523 0.6079 0.8784 0.072 Uiso calc R 1 . . H
C18 0.8446(4) 1.0972(2) 0.9089(2) 0.0607(7) Uani d D 1 . . C
H18 0.8291 1.1773 0.8748 0.073 Uiso calc R 1 . . H
C19 0.7280(4) 1.0168(3) 0.8958(2) 0.0648(7) Uani d D 1 . . C
H19A 0.6347 1.0409 0.8512 0.078 Uiso calc PR 0.50 A 2 H
C20 0.7468(4) 0.8965(3) 0.9492(2) 0.0721(8) Uani d D 1 B . C
H20 0.6640 0.8427 0.9413 0.087 Uiso calc R 1 . . H
C21 0.8847(4) 0.8580(3) 1.0125(2) 0.0668(7) Uani d . 1 . . C
H21 0.8959 0.7779 1.0467 0.080 Uiso calc R 1 B . H
C22 1.0103(3) 0.9384(2) 1.02654(18) 0.0546(6) Uani d . 1 . . C
O3 0.6013(5) 1.0485(3) 0.8288(3) 0.0664(10) Uani d PD 0.50 B 1 O
H3A 0.6182 1.1126 0.7926 0.100 Uiso calc PR 0.50 B 1 H
O4 0.7492(9) 0.8641(6) 0.3000(6) 0.141(2) Uani d PD 0.50 C 1 O
H4A 0.6483 0.8444 0.3073 0.169 Uiso d PR 0.50 C 1 H
C23 0.9748(6) 0.9409(3) 0.3636(3) 0.0955(12) Uani d D 1 . . C
H23 1.0344 0.9309 0.2985 0.115 Uiso calc R 1 . . H
C24 0.8175(7) 0.9060(4) 0.3755(4) 0.1079(14) Uani d D 1 . . C
H24A 0.7727 0.8713 0.3163 0.130 Uiso calc PR 0.50 C 2 H
C25 0.7151(6) 0.9168(3) 0.4678(4) 0.1136(15) Uani d D 1 C . C
H25 0.6064 0.8913 0.4718 0.136 Uiso calc R 1 . . H
C26 0.7874(5) 0.9682(3) 0.5524(3) 0.0974(12) Uani d . 1 . . C
H26 0.7243 0.9779 0.6163 0.117 Uiso calc R 1 C . H
C27 0.9516(5) 1.0071(3) 0.5482(3) 0.0807(10) Uani d . 1 . . C

loop_
_atom_site_aniso_label
_atom_site_aniso_U_11
_atom_site_aniso_U_22
_atom_site_aniso_U_33
_atom_site_aniso_U_12
_atom_site_aniso_U_13
_atom_site_aniso_U_23
N1 0.0424(10) 0.0612(12) 0.0385(10) -0.0022(9) -0.0002(8) 0.0039(9)
N2 0.0495(12) 0.0551(13) 0.0477(12) 0.0018(10) 0.0053(9) 0.0104(10)
O1 0.1070(17) 0.0630(13) 0.0897(15) 0.0148(11) 0.0387(13) 0.0247(11)
O2 0.0990(16) 0.0822(15) 0.0661(13) -0.0109(12) 0.0289(11) 0.0085(11)
C1 0.0388(12) 0.0658(15) 0.0394(12) -0.0034(11) -0.0018(10) 0.0104(11)
C2 0.0534(15) 0.0688(18) 0.0572(15) 0.0085(13) 0.0043(12) 0.0176(13)
C3 0.0612(16) 0.0805(19) 0.0590(16) -0.0029(14) 0.0075(13) 0.0288(14)
C4 0.0529(15) 0.095(2) 0.0418(13) -0.0086(14) 0.0057(11) 0.0127(14)
C5 0.0455(13) 0.0816(18) 0.0378(12) -0.0136(12) -0.0005(10) 0.0013(12)
C6 0.0400(12) 0.0685(16) 0.0385(12) -0.0087(11) -0.0012(9) 0.0012(11)
C7 0.0592(15) 0.0709(17) 0.0470(14) -0.0158(13) 0.0100(11) -0.0046(12)
C8 0.0750(19) 0.0698(18) 0.0640(17) -0.0221(15) 0.0123(14) -0.0125(14)
C9 0.0739(19) 0.084(2) 0.0642(18) -0.0232(16) 0.0152(15) -0.0245(16)
C10 0.0606(16) 0.100(2) 0.0455(14) -0.0187(16) 0.0105(12) -0.0157(15)
C11 0.0389(11) 0.0515(13) 0.0400(12) -0.0007(10) -0.0028(9) 0.0055(10)
C12 0.0541(14) 0.0473(13) 0.0588(15) 0.0016(11) 0.0030(12) 0.0091(11)
C13 0.0547(14) 0.0493(14) 0.0568(15) 0.0059(11) 0.0046(11) -0.0039(11)
C14 0.0410(12) 0.0529(13) 0.0444(12) -0.0033(10) 0.0004(10) -0.0022(10)
C15 0.0501(13) 0.0463(13) 0.0466(13) -0.0070(10) 0.0004(10) 0.0031(10)
C16 0.0464(13) 0.0493(13) 0.0436(12) -0.0013(10) 0.0004(10) -0.0035(10)
C17 0.0594(16) 0.0675(17) 0.0527(15) -0.0046(13) 0.0078(12) -0.0051(13)
C18 0.0785(18) 0.0528(15) 0.0472(14) 0.0084(14) 0.0002(13) -0.0010(11)
C19 0.0748(19) 0.0624(17) 0.0533(15) 0.0098(15) -0.0036(14) -0.0035(12)
C20 0.079(2) 0.0670(18) 0.0705(18) -0.0088(15) -0.0030(16) -0.0034(14)
C21 0.083(2) 0.0530(15) 0.0632(17) -0.0054(14) -0.0009(15) 0.0034(12)
C22 0.0698(16) 0.0516(14) 0.0387(12) 0.0080(12) 0.0112(11) -0.0035(10)
O3 0.068(2) 0.054(2) 0.077(3) -0.0092(17) -0.013(2) 0.0060(18)
O4 0.155(6) 0.108(5) 0.158(6) -0.006(4) 0.028(5) -0.008(4)
C23 0.120(3) 0.070(2) 0.088(3) 0.016(2) 0.045(2) 0.0081(18)
C24 0.138(4) 0.068(2) 0.114(4) 0.007(2) -0.004(3) -0.001(2)
C25 0.147(4) 0.070(2) 0.111(3) 0.028(2) 0.043(3) 0.019(2)
C26 0.105(3) 0.075(2) 0.102(3) 0.018(2) 0.054(2) 0.018(2)
C27 0.104(3) 0.0472(15) 0.081(2) 0.0203(15) 0.0468(19) 0.0170(15)

loop_
_atom_type_symbol
_atom_type_description
_atom_type_scat_dispersion_real
_atom_type_scat_dispersion_imag
_atom_type_scat_source
C C 0.0033 0.0016 'International Tables Vol C Tables 4.2.6.8 and 6.1.1.4'
H H 0.0000 0.0000 'International Tables Vol C Tables 4.2.6.8 and 6.1.1.4'
N N 0.0061 0.0033 'International Tables Vol C Tables 4.2.6.8 and 6.1.1.4'
O O 0.0106 0.0060 'International Tables Vol C Tables 4.2.6.8 and 6.1.1.4'

loop_
_geom_angle_atom_site_label_1
_geom_angle_atom_site_label_2
_geom_angle_atom_site_label_3
_geom_angle_site_symmetry_1
_geom_angle_site_symmetry_3
_geom_angle
N2 N1 C1 . . 120.5(2)
N1 N2 C11 . . 119.7(2)
N1 N2 H2 . . 118.0(19)
C11 N2 H2 . . 122.2(19)
N1 C1 C2 . . 124.2(2)
N1 C1 C6 . . 115.9(2)
C2 C1 C6 . . 119.9(2)
O1 C2 C3 . . 121.6(3)
O1 C2 C1 . . 120.9(2)
C3 C2 C1 . . 117.5(3)
C4 C3 C2 . . 121.4(3)
C4 C3 H3 . . 119.3
C2 C3 H3 . . 119.3
C3 C4 C5 . . 123.0(2)
C3 C4 H4 . . 118.5
C5 C4 H4 . . 118.5
C10 C5 C6 . . 119.5(3)
C10 C5 C4 . . 121.4(2)
C6 C5 C4 . . 119.1(2)
C7 C6 C5 . . 118.4(2)
C7 C6 C1 . . 122.5(2)
C5 C6 C1 . . 119.1(2)
C8 C7 C6 . . 121.0(2)
C8 C7 H7 . . 119.5
C6 C7 H7 . . 119.5
C7 C8 C9 . . 120.7(3)
C7 C8 H8 . . 119.7
C9 C8 H8 . . 119.7
C10 C9 C8 . . 119.5(3)
C10 C9 H9 . . 120.3
C8 C9 H9 . . 120.3
C9 C10 C5 . . 120.9(2)
C9 C10 H10 . . 119.5
C5 C10 H10 . . 119.5
C12 C11 C16 . . 120.4(2)
C12 C11 N2 . . 117.8(2)
C16 C11 N2 . . 121.8(2)
C13 C12 C11 . . 119.6(2)
C13 C12 H12 . . 120.2
C11 C12 H12 . . 120.2
C12 C13 C14 . . 120.7(2)
C12 C13 H13 . . 119.7
C14 C13 H13 . . 119.7
C13 C14 C15 . . 119.0(2)
C13 C14 C17 . . 120.2(2)
C15 C14 C17 . . 120.8(2)
C16 C15 C14 . . 121.3(2)
C16 C15 H15 . . 119.3
C14 C15 H15 . . 119.3
C15 C16 C11 . . 119.0(2)
C15 C16 H16 . . 120.5
C11 C16 H16 . . 120.5
O2 C17 C14 . . 125.6(3)
O2 C17 H17 . . 117.2
C14 C17 H17 . . 117.2
C19 C18 C22 . 2_777 120.9(2)
C19 C18 H18 . . 119.5
C22 C18 H18 2_777 . 119.5
O3 C19 C18 . . 119.8(3)
O3 C19 C20 . . 119.8(3)
C18 C19 C20 . . 120.4(3)
O3 C19 H19A . . 2.9
C18 C19 H19A . . 119.8
C20 C19 H19A . . 119.8
C21 C20 C19 . . 120.8(3)
C21 C20 H20 . . 119.6
C19 C20 H20 . . 119.6
C20 C21 C22 . . 120.5(3)
C20 C21 H21 . . 119.8
C22 C21 H21 . . 119.8
C21 C22 C18 . 2_777 122.5(2)
C21 C22 C22 . 2_777 118.7(3)
C18 C22 C22 2_777 2_777 118.7(3)
C19 O3 H3A . . 109.5
C24 O4 H4A . . 119.9
C24 C23 C27 . 2_776 118.9(4)
C24 C23 H23 . . 120.6
C27 C23 H23 2_776 . 120.6
O4 C24 C23 . . 120.3(6)
O4 C24 C25 . . 113.5(6)
C23 C24 C25 . . 126.2(5)
O4 C24 H24A . . 4.0
C23 C24 H24A . . 116.9
C25 C24 H24A . . 116.9
C26 C25 C24 . . 114.4(5)
C26 C25 H25 . . 122.8
C24 C25 H25 . . 122.8
C25 C26 C27 . . 123.7(4)
C25 C26 H26 . . 118.1
C27 C26 H26 . . 118.1
C26 C27 C27 . 2_776 118.7(5)
C26 C27 C23 . 2_776 123.2(3)
C27 C27 C23 2_776 2_776 118.2(5)

loop_
_geom_bond_atom_site_label_1
_geom_bond_atom_site_label_2
_geom_bond_site_symmetry_2
_geom_bond_distance
N1 N2 . 1.306(3)
N1 C1 . 1.325(3)
N2 C11 . 1.397(3)
N2 H2 . 0.91(3)
O1 C2 . 1.250(3)
O2 C17 . 1.200(3)
C1 C2 . 1.454(4)
C1 C6 . 1.455(3)
C2 C3 . 1.441(4)
C3 C4 . 1.334(4)
C3 H3 . 0.9300
C4 C5 . 1.431(4)
C4 H4 . 0.9300
C5 C10 . 1.402(4)
C5 C6 . 1.408(3)
C6 C7 . 1.394(4)
C7 C8 . 1.372(4)
C7 H7 . 0.9300
C8 C9 . 1.390(4)
C8 H8 . 0.9300
C9 C10 . 1.367(4)
C9 H9 . 0.9300
C10 H10 . 0.9300
C11 C12 . 1.388(3)
C11 C16 . 1.394(3)
C12 C13 . 1.376(3)
C12 H12 . 0.9300
C13 C14 . 1.385(3)
C13 H13 . 0.9300
C14 C15 . 1.388(3)
C14 C17 . 1.468(3)
C15 C16 . 1.370(3)
C15 H15 . 0.9300
C16 H16 . 0.9300
C17 H17 . 0.9300
C18 C19 . 1.349(4)
C18 C22 2_777 1.410(4)
C18 H18 . 0.9300
C19 O3 . 1.309(4)
C19 C20 . 1.407(4)
C19 H19A . 0.9300
C20 C21 . 1.361(4)
C20 H20 . 0.9300
C21 C22 . 1.405(4)
C21 H21 . 0.9300
C22 C18 2_777 1.410(4)
C22 C22 2_777 1.433(5)
O3 H3A . 0.8200
O4 C24 . 1.215(7)
O4 H4A . 0.8500
C23 C24 . 1.342(6)
C23 C27 2_776 1.412(5)
C23 H23 . 0.9300
C24 C25 . 1.390(6)
C24 H24A . 0.9300
C25 C26 . 1.369(6)
C25 H25 . 0.9300
C26 C27 . 1.407(5)
C26 H26 . 0.9300
C27 C27 2_776 1.411(6)
C27 C23 2_776 1.412(5)

loop_
_geom_hbond_atom_site_label_D
_geom_hbond_atom_site_label_H
_geom_hbond_atom_site_label_A
_geom_hbond_site_symmetry_A
_geom_hbond_distance_DH
_geom_hbond_distance_HA
_geom_hbond_distance_DA
_geom_hbond_angle_DHA
_geom_hbond_publ_flag
N2 H2 O1 . 0.91(3) 1.86(3) 2.582(3) 135(3) y
O3 H3A O1 2_676 0.82 1.94 2.737(4) 164 y
O4 H4A O1 . 0.85 2.34 3.171(8) 166 y

loop_
_geom_torsion_atom_site_label_1
_geom_torsion_atom_site_label_2
_geom_torsion_atom_site_label_3
_geom_torsion_atom_site_label_4
_geom_torsion_site_symmetry_1
_geom_torsion_site_symmetry_4
_geom_torsion
C1 N1 N2 C11 . . 177.44(19)
N2 N1 C1 C2 . . 0.0(3)
N2 N1 C1 C6 . . -179.60(19)
N1 C1 C2 O1 . . 2.4(4)
C6 C1 C2 O1 . . -178.0(2)
N1 C1 C2 C3 . . -177.3(2)
C6 C1 C2 C3 . . 2.3(3)
O1 C2 C3 C4 . . 177.8(3)
C1 C2 C3 C4 . . -2.5(4)
C2 C3 C4 C5 . . 0.8(4)
C3 C4 C5 C10 . . -178.3(3)
C3 C4 C5 C6 . . 1.2(4)
C10 C5 C6 C7 . . -0.7(3)
C4 C5 C6 C7 . . 179.8(2)
C10 C5 C6 C1 . . 178.2(2)
C4 C5 C6 C1 . . -1.3(3)
N1 C1 C6 C7 . . -1.9(3)
C2 C1 C6 C7 . . 178.4(2)
N1 C1 C6 C5 . . 179.23(19)
C2 C1 C6 C5 . . -0.4(3)
C5 C6 C7 C8 . . 1.2(4)
C1 C6 C7 C8 . . -177.6(2)
C6 C7 C8 C9 . . -0.6(4)
C7 C8 C9 C10 . . -0.7(4)
C8 C9 C10 C5 . . 1.3(4)
C6 C5 C10 C9 . . -0.6(4)
C4 C5 C10 C9 . . 179.0(3)
N1 N2 C11 C12 . . -178.04(19)
N1 N2 C11 C16 . . 2.0(3)
C16 C11 C12 C13 . . 0.6(3)
N2 C11 C12 C13 . . -179.4(2)
C11 C12 C13 C14 . . 0.5(4)
C12 C13 C14 C15 . . -1.2(4)
C12 C13 C14 C17 . . 177.7(2)
C13 C14 C15 C16 . . 0.9(3)
C17 C14 C15 C16 . . -178.0(2)
C14 C15 C16 C11 . . 0.1(3)
C12 C11 C16 C15 . . -0.8(3)
N2 C11 C16 C15 . . 179.1(2)
C13 C14 C17 O2 . . -178.6(3)
C15 C14 C17 O2 . . 0.3(4)
C22 C18 C19 O3 2_777 . -174.7(3)
C22 C18 C19 C20 2_777 . 1.9(4)
O3 C19 C20 C21 . . 174.8(3)
C18 C19 C20 C21 . . -1.8(4)
C19 C20 C21 C22 . . 0.7(4)
C20 C21 C22 C18 . 2_777 -179.9(3)
C20 C21 C22 C22 . 2_777 0.3(4)
C27 C23 C24 O4 2_776 . 178.0(5)
C27 C23 C24 C25 2_776 . 0.6(6)
O4 C24 C25 C26 . . -177.7(5)
C23 C24 C25 C26 . . -0.1(6)
C24 C25 C26 C27 . . -0.2(5)
C25 C26 C27 C27 . 2_776 0.1(5)
C25 C26 C27 C23 . 2_776 -179.6(3)
